data_1561528
loop_
_publ_author_name
'Yohannan, Jinu P.'
'Vidyasagar, Kanamaluru'

_publ_section_title
;
 Syntheses, structural variants and characterization of AInM&#x2032;S4
 (A=alkali metals, Tl; M&#x2032; = Ge, Sn) compounds; facile ion-exchange
 reactions of layered NaInSnS4 and KInSnS4 compounds
;
_journal_name_full 'Journal of Solid State Chemistry'
_journal_page_first 291
_journal_page_last 302
_journal_paper_doi 10.1016/j.jssc.2016.03.045
_journal_volume 238
_journal_year 2016
_chemical_formula_sum 'In Li S4 Sn'
_chemical_formula_weight 368.73
_space_group_IT_number 227
_space_group_name_Hall '-F 4vw 2vw 3'
_space_group_name_H-M_alt 'F d -3 m :2'
_symmetry_cell_setting cubic
_symmetry_space_group_name_Hall '-F 4vw 2vw 3'
_symmetry_space_group_name_H-M 'F d -3 m :2'
_atom_sites_solution_primary direct
_atom_sites_solution_secondary difmap
_audit_creation_method SHELXL-97
_cell_angle_alpha 90.00
_cell_angle_beta 90.00
_cell_angle_gamma 90.00
_cell_formula_units_Z 8
_cell_length_a 10.629(4)
_cell_length_b 10.629(4)
_cell_length_c 10.629(4)
_cell_measurement_reflns_used 325
_cell_measurement_temperature 293(2)
_cell_measurement_theta_max 27.832
_cell_measurement_theta_min 3.32
_cell_volume 1200.8(8)
_computing_cell_refinement APEXII,Bruker,2004
_computing_data_collection APEXII,Bruker,2004
_computing_data_reduction SAINT,Bruker,2004
_computing_molecular_graphics 'ORTEP-3 (Farrugia, 1997)'
_computing_publication_material 'SHELXL-97 (Sheldrick, 1997)'
_computing_structure_refinement 'SHELXL-97 (Sheldrick, 1997)'
_computing_structure_solution 'SHELXS-97 (Sheldrick, 1997)'
_diffrn_ambient_temperature 293(2)
_diffrn_measured_fraction_theta_full 0.989
_diffrn_measured_fraction_theta_max 0.989
_diffrn_measurement_device_type 'Bruker ApexII ccd area detector'
_diffrn_measurement_method 'phi and omega scans'
_diffrn_radiation_monochromator graphite
_diffrn_radiation_source 'fine-focus sealed tube'
_diffrn_radiation_type MoK\a
_diffrn_radiation_wavelength 0.71073
_diffrn_reflns_av_R_equivalents 0.0273
_diffrn_reflns_av_sigmaI/netI 0.0231
_diffrn_reflns_limit_h_max 8
_diffrn_reflns_limit_h_min -12
_diffrn_reflns_limit_k_max 4
_diffrn_reflns_limit_k_min -11
_diffrn_reflns_limit_l_max 3
_diffrn_reflns_limit_l_min -14
_diffrn_reflns_number 452
_diffrn_reflns_theta_full 28.22
_diffrn_reflns_theta_max 28.22
_diffrn_reflns_theta_min 3.32
_exptl_absorpt_coefficient_mu 9.241
_exptl_absorpt_correction_T_max 0.691
_exptl_absorpt_correction_T_min 0.580
_exptl_absorpt_correction_type multi-scan
_exptl_absorpt_process_details SADABS(Bruker,2004)
_exptl_crystal_colour grey
_exptl_crystal_density_diffrn 4.079
_exptl_crystal_density_method 'not measured'
_exptl_crystal_description block
_exptl_crystal_F_000 1328
_exptl_crystal_size_max 0.07
_exptl_crystal_size_mid 0.05
_exptl_crystal_size_min 0.04
_refine_diff_density_max 2.657
_refine_diff_density_min -0.560
_refine_diff_density_rms 0.164
_refine_ls_extinction_coef 0.00082(16)
_refine_ls_extinction_expression Fc^*^=kFc[1+0.001xFc^2^\l^3^/sin(2\q)]^-1/4^
_refine_ls_extinction_method SHELXL
_refine_ls_goodness_of_fit_ref 1.324
_refine_ls_matrix_type full
_refine_ls_number_parameters 7
_refine_ls_number_reflns 93
_refine_ls_number_restraints 0
_refine_ls_restrained_S_all 1.324
_refine_ls_R_factor_all 0.0271
_refine_ls_R_factor_gt 0.0243
_refine_ls_shift/su_max 0.001
_refine_ls_shift/su_mean 0.000
_refine_ls_structure_factor_coef Fsqd
_refine_ls_weighting_details 'calc w=1/[\s^2^(Fo^2^)+(0.0105P)^2^+31.6395P] where P=(Fo^2^+2Fc^2^)/3'
_refine_ls_weighting_scheme calc
_refine_ls_wR_factor_gt 0.0535
_refine_ls_wR_factor_ref 0.0552
_reflns_number_gt 88
_reflns_number_total 93
_reflns_threshold_expression >2sigma(I)
_cod_data_source_file JSSC-2016-238-291.cif
_cod_data_source_block LiInSnS4-5
_cod_original_sg_symbol_Hall -F4vw2vw
_cod_original_sg_symbol_H-M Fd-3m
_cod_database_code 1561528

loop_
_symmetry_equiv_pos_as_xyz
'x, y, z'
'-x+3/4, -y+1/4, z+1/2'
'-x+1/4, y+1/2, -z+3/4'
'x+1/2, -y+3/4, -z+1/4'
'z, x, y'
'z+1/2, -x+3/4, -y+1/4'
'-z+3/4, -x+1/4, y+1/2'
'-z+1/4, x+1/2, -y+3/4'
'y, z, x'
'-y+1/4, z+1/2, -x+3/4'
'y+1/2, -z+3/4, -x+1/4'
'-y+3/4, -z+1/4, x+1/2'
'y+3/4, x+1/4, -z+1/2'
'-y, -x, -z'
'y+1/4, -x+1/2, z+3/4'
'-y+1/2, x+3/4, z+1/4'
'x+3/4, z+1/4, -y+1/2'
'-x+1/2, z+3/4, y+1/4'
'-x, -z, -y'
'x+1/4, -z+1/2, y+3/4'
'z+3/4, y+1/4, -x+1/2'
'z+1/4, -y+1/2, x+3/4'
'-z+1/2, y+3/4, x+1/4'
'-z, -y, -x'
'x, y+1/2, z+1/2'
'-x+3/4, -y+3/4, z+1'
'-x+1/4, y+1, -z+5/4'
'x+1/2, -y+5/4, -z+3/4'
'z, x+1/2, y+1/2'
'z+1/2, -x+5/4, -y+3/4'
'-z+3/4, -x+3/4, y+1'
'-z+1/4, x+1, -y+5/4'
'y, z+1/2, x+1/2'
'-y+1/4, z+1, -x+5/4'
'y+1/2, -z+5/4, -x+3/4'
'-y+3/4, -z+3/4, x+1'
'y+3/4, x+3/4, -z+1'
'-y, -x+1/2, -z+1/2'
'y+1/4, -x+1, z+5/4'
'-y+1/2, x+5/4, z+3/4'
'x+3/4, z+3/4, -y+1'
'-x+1/2, z+5/4, y+3/4'
'-x, -z+1/2, -y+1/2'
'x+1/4, -z+1, y+5/4'
'z+3/4, y+3/4, -x+1'
'z+1/4, -y+1, x+5/4'
'-z+1/2, y+5/4, x+3/4'
'-z, -y+1/2, -x+1/2'
'x+1/2, y, z+1/2'
'-x+5/4, -y+1/4, z+1'
'-x+3/4, y+1/2, -z+5/4'
'x+1, -y+3/4, -z+3/4'
'z+1/2, x, y+1/2'
'z+1, -x+3/4, -y+3/4'
'-z+5/4, -x+1/4, y+1'
'-z+3/4, x+1/2, -y+5/4'
'y+1/2, z, x+1/2'
'-y+3/4, z+1/2, -x+5/4'
'y+1, -z+3/4, -x+3/4'
'-y+5/4, -z+1/4, x+1'
'y+5/4, x+1/4, -z+1'
'-y+1/2, -x, -z+1/2'
'y+3/4, -x+1/2, z+5/4'
'-y+1, x+3/4, z+3/4'
'x+5/4, z+1/4, -y+1'
'-x+1, z+3/4, y+3/4'
'-x+1/2, -z, -y+1/2'
'x+3/4, -z+1/2, y+5/4'
'z+5/4, y+1/4, -x+1'
'z+3/4, -y+1/2, x+5/4'
'-z+1, y+3/4, x+3/4'
'-z+1/2, -y, -x+1/2'
'x+1/2, y+1/2, z'
'-x+5/4, -y+3/4, z+1/2'
'-x+3/4, y+1, -z+3/4'
'x+1, -y+5/4, -z+1/4'
'z+1/2, x+1/2, y'
'z+1, -x+5/4, -y+1/4'
'-z+5/4, -x+3/4, y+1/2'
'-z+3/4, x+1, -y+3/4'
'y+1/2, z+1/2, x'
'-y+3/4, z+1, -x+3/4'
'y+1, -z+5/4, -x+1/4'
'-y+5/4, -z+3/4, x+1/2'
'y+5/4, x+3/4, -z+1/2'
'-y+1/2, -x+1/2, -z'
'y+3/4, -x+1, z+3/4'
'-y+1, x+5/4, z+1/4'
'x+5/4, z+3/4, -y+1/2'
'-x+1, z+5/4, y+1/4'
'-x+1/2, -z+1/2, -y'
'x+3/4, -z+1, y+3/4'
'z+5/4, y+3/4, -x+1/2'
'z+3/4, -y+1, x+3/4'
'-z+1, y+5/4, x+1/4'
'-z+1/2, -y+1/2, -x'
'-x, -y, -z'
'x-3/4, y-1/4, -z-1/2'
'x-1/4, -y-1/2, z-3/4'
'-x-1/2, y-3/4, z-1/4'
'-z, -x, -y'
'-z-1/2, x-3/4, y-1/4'
'z-3/4, x-1/4, -y-1/2'
'z-1/4, -x-1/2, y-3/4'
'-y, -z, -x'
'y-1/4, -z-1/2, x-3/4'
'-y-1/2, z-3/4, x-1/4'
'y-3/4, z-1/4, -x-1/2'
'-y-3/4, -x-1/4, z-1/2'
'y, x, z'
'-y-1/4, x-1/2, -z-3/4'
'y-1/2, -x-3/4, -z-1/4'
'-x-3/4, -z-1/4, y-1/2'
'x-1/2, -z-3/4, -y-1/4'
'x, z, y'
'-x-1/4, z-1/2, -y-3/4'
'-z-3/4, -y-1/4, x-1/2'
'-z-1/4, y-1/2, -x-3/4'
'z-1/2, -y-3/4, -x-1/4'
'z, y, x'
'-x, -y+1/2, -z+1/2'
'x-3/4, y+1/4, -z'
'x-1/4, -y, z-1/4'
'-x-1/2, y-1/4, z+1/4'
'-z, -x+1/2, -y+1/2'
'-z-1/2, x-1/4, y+1/4'
'z-3/4, x+1/4, -y'
'z-1/4, -x, y-1/4'
'-y, -z+1/2, -x+1/2'
'y-1/4, -z, x-1/4'
'-y-1/2, z-1/4, x+1/4'
'y-3/4, z+1/4, -x'
'-y-3/4, -x+1/4, z'
'y, x+1/2, z+1/2'
'-y-1/4, x, -z-1/4'
'y-1/2, -x-1/4, -z+1/4'
'-x-3/4, -z+1/4, y'
'x-1/2, -z-1/4, -y+1/4'
'x, z+1/2, y+1/2'
'-x-1/4, z, -y-1/4'
'-z-3/4, -y+1/4, x'
'-z-1/4, y, -x-1/4'
'z-1/2, -y-1/4, -x+1/4'
'z, y+1/2, x+1/2'
'-x+1/2, -y, -z+1/2'
'x-1/4, y-1/4, -z'
'x+1/4, -y-1/2, z-1/4'
'-x, y-3/4, z+1/4'
'-z+1/2, -x, -y+1/2'
'-z, x-3/4, y+1/4'
'z-1/4, x-1/4, -y'
'z+1/4, -x-1/2, y-1/4'
'-y+1/2, -z, -x+1/2'
'y+1/4, -z-1/2, x-1/4'
'-y, z-3/4, x+1/4'
'y-1/4, z-1/4, -x'
'-y-1/4, -x-1/4, z'
'y+1/2, x, z+1/2'
'-y+1/4, x-1/2, -z-1/4'
'y, -x-3/4, -z+1/4'
'-x-1/4, -z-1/4, y'
'x, -z-3/4, -y+1/4'
'x+1/2, z, y+1/2'
'-x+1/4, z-1/2, -y-1/4'
'-z-1/4, -y-1/4, x'
'-z+1/4, y-1/2, -x-1/4'
'z, -y-3/4, -x+1/4'
'z+1/2, y, x+1/2'
'-x+1/2, -y+1/2, -z'
'x-1/4, y+1/4, -z-1/2'
'x+1/4, -y, z-3/4'
'-x, y-1/4, z-1/4'
'-z+1/2, -x+1/2, -y'
'-z, x-1/4, y-1/4'
'z-1/4, x+1/4, -y-1/2'
'z+1/4, -x, y-3/4'
'-y+1/2, -z+1/2, -x'
'y+1/4, -z, x-3/4'
'-y, z-1/4, x-1/4'
'y-1/4, z+1/4, -x-1/2'
'-y-1/4, -x+1/4, z-1/2'
'y+1/2, x+1/2, z'
'-y+1/4, x, -z-3/4'
'y, -x-1/4, -z-1/4'
'-x-1/4, -z+1/4, y-1/2'
'x, -z-1/4, -y-1/4'
'x+1/2, z+1/2, y'
'-x+1/4, z, -y-3/4'
'-z-1/4, -y+1/4, x-1/2'
'-z+1/4, y, -x-3/4'
'z, -y-1/4, -x-1/4'
'z+1/2, y+1/2, x'

loop_
_atom_site_label
_atom_site_type_symbol
_atom_site_fract_x
_atom_site_fract_y
_atom_site_fract_z
_atom_site_U_iso_or_equiv
_atom_site_adp_type
_atom_site_occupancy
_atom_site_symmetry_multiplicity
_atom_site_calc_flag
_atom_site_refinement_flags
_atom_site_disorder_assembly
_atom_site_disorder_group
In In 0.5000 0.5000 0.5000 0.0121(4) Uani 0.50 12 d SP . .
Sn Sn 0.5000 0.5000 0.5000 0.0121(4) Uani 0.50 12 d SP . .
S S 0.25679(12) 0.25679(12) 0.25679(12) 0.0114(5) Uani 1 6 d S . .
Li Li 0.1250 0.1250 0.1250 0.010 Uiso 1 24 d S . .

loop_
_atom_site_aniso_label
_atom_site_aniso_U_11
_atom_site_aniso_U_22
_atom_site_aniso_U_33
_atom_site_aniso_U_23
_atom_site_aniso_U_13
_atom_site_aniso_U_12
In 0.0121(4) 0.0121(4) 0.0121(4) -0.00138(17) -0.00138(17) -0.00138(17)
Sn 0.0121(4) 0.0121(4) 0.0121(4) -0.00138(17) -0.00138(17) -0.00138(17)
S 0.0114(5) 0.0114(5) 0.0114(5) 0.0004(4) 0.0004(4) 0.0004(4)

loop_
_atom_type_symbol
_atom_type_description
_atom_type_scat_dispersion_real
_atom_type_scat_dispersion_imag
_atom_type_scat_source
Li Li 0.0000 0.0000 'International Tables Vol C Tables 4.2.6.8 and 6.1.1.4'
In In -0.7280 1.3100 'International Tables Vol C Tables 4.2.6.8 and 6.1.1.4'
Sn Sn -0.6540 1.4250 'International Tables Vol C Tables 4.2.6.8 and 6.1.1.4'
S S 0.1250 0.1230 'International Tables Vol C Tables 4.2.6.8 and 6.1.1.4'

loop_
_geom_angle_atom_site_label_1
_geom_angle_atom_site_label_2
_geom_angle_atom_site_label_3
_geom_angle
_geom_angle_site_symmetry_1
_geom_angle_site_symmetry_3
S In S 86.76(6) 148_665 171_566
S In S 86.76(6) 148_665 122_656
S In S 86.76(6) 171_566 122_656
S In S 93.24(6) 148_665 26_554
S In S 93.24(6) 171_566 26_554
S In S 180.0 122_656 26_554
S In S 93.24(6) 148_665 75_545
S In S 180.0 171_566 75_545
S In S 93.24(6) 122_656 75_545
S In S 86.76(6) 26_554 75_545
S In S 180.0 148_665 52_455
S In S 93.24(6) 171_566 52_455
S In S 93.24(6) 122_656 52_455
S In S 86.76(6) 26_554 52_455
S In S 86.76(6) 75_545 52_455
S Sn S 86.76(6) 148_665 171_566
S Sn S 86.76(6) 148_665 122_656
S Sn S 86.76(6) 171_566 122_656
S Sn S 93.24(6) 148_665 26_554
S Sn S 93.24(6) 171_566 26_554
S Sn S 180.0 122_656 26_554
S Sn S 93.24(6) 148_665 75_545
S Sn S 180.0 171_566 75_545
S Sn S 93.24(6) 122_656 75_545
S Sn S 86.76(6) 26_554 75_545
S Sn S 180.0 148_665 52_455
S Sn S 93.24(6) 171_566 52_455
S Sn S 93.24(6) 122_656 52_455
S Sn S 86.76(6) 26_554 52_455
S Sn S 86.76(6) 75_545 52_455
Li S Sn 123.00(4) . 52_455
Li S In 123.00(4) . 26_554
Sn S In 93.15(6) 52_455 26_554
Li S In 123.00(4) . 75_545
Sn S In 93.15(6) 52_455 75_545
In S In 93.15(6) 26_554 75_545
Li S In 123.00(4) . 52_455
Sn S In 0.0 52_455 52_455
In S In 93.15(6) 26_554 52_455
In S In 93.15(6) 75_545 52_455
Li S Sn 123.00(4) . 26_554
Sn S Sn 93.15(6) 52_455 26_554
In S Sn 0.0 26_554 26_554
In S Sn 93.15(6) 75_545 26_554
In S Sn 93.15(6) 52_455 26_554
Li S Sn 123.00(4) . 75_545
Sn S Sn 93.15(6) 52_455 75_545
In S Sn 93.15(6) 26_554 75_545
In S Sn 0.0 75_545 75_545
In S Sn 93.15(6) 52_455 75_545
Sn S Sn 93.15(6) 26_554 75_545
S Li S 109.5 . 76_445
S Li S 109.5 . 50_454
S Li S 109.5 76_445 50_454
S Li S 109.5 . 27_544
S Li S 109.5 76_445 27_544
S Li S 109.5 50_454 27_544

loop_
_geom_bond_atom_site_label_1
_geom_bond_atom_site_label_2
_geom_bond_distance
_geom_bond_site_symmetry_2
In S 2.5871(16) 148_665
In S 2.5871(16) 171_566
In S 2.5871(16) 122_656
In S 2.5871(16) 26_554
In S 2.5871(16) 75_545
In S 2.5871(16) 52_455
Sn S 2.5871(16) 148_665
Sn S 2.5871(16) 171_566
Sn S 2.5871(16) 122_656
Sn S 2.5871(16) 26_554
Sn S 2.5871(16) 75_545
Sn S 2.5871(16) 52_455
S Li 2.426(2) .
S Sn 2.5871(16) 52_455
S In 2.5871(16) 26_554
S In 2.5871(16) 75_545
S In 2.5871(16) 52_455
S Sn 2.5871(16) 26_554
S Sn 2.5871(16) 75_545
Li S 2.426(2) 76_445
Li S 2.426(2) 50_454
Li S 2.426(2) 27_544
